data_2210616
loop_
_publ_author_name
'Ren-Tao Wu'
'Jing-Rong Lu'
'Yi-Feng Sun'

_publ_section_title
;
 5-[3-(Quinolin-8-yloxy)propyl]-1,3,4-oxadiazole-2(3<i>H</i>)-thione
;
_journal_coeditor_code GK2025
_journal_issue 10
_journal_name_full 'Acta Crystallographica Section E'
_journal_page_first o4293
_journal_page_last o4295
_journal_paper_doi 10.1107/S160053680603501X
_journal_volume 62
_journal_year 2006
_chemical_formula_iupac 'C14 H13 N3 O2 S'
_chemical_formula_moiety 'C14 H13 N3 O2 S'
_chemical_formula_sum 'C14 H13 N3 O2 S'
_chemical_formula_weight 287.33
_chemical_melting_point 505.5(5)
_chemical_name_systematic
;
5-[3-(quinolin-8-yloxy)propyl]-1,3,4-oxadiazole-2(3H)-thione
;
_space_group_IT_number 2
_symmetry_cell_setting triclinic
_symmetry_space_group_name_Hall '-P 1'
_symmetry_space_group_name_H-M 'P -1'
_atom_sites_solution_hydrogens difmap
_atom_sites_solution_primary direct
_atom_sites_solution_secondary difmap
_cell_angle_alpha 84.271(3)
_cell_angle_beta 89.326(4)
_cell_angle_gamma 75.357(2)
_cell_formula_units_Z 4
_cell_length_a 7.3208(5)
_cell_length_b 11.5523(7)
_cell_length_c 16.7934(10)
_cell_measurement_reflns_used 4804
_cell_measurement_temperature 293(2)
_cell_measurement_theta_max 28.27
_cell_measurement_theta_min 2.88
_cell_volume 1367.13(15)
_computing_cell_refinement 'SAINT (Siemens, 1996)'
_computing_data_collection 'SMART (Siemens, 1996)'
_computing_data_reduction SAINT
_computing_molecular_graphics 'SHELXTL (Sheldrick, 1997b)'
_computing_publication_material SHELXTL
_computing_structure_refinement 'SHELXL97 (Sheldrick, 1997a)'
_computing_structure_solution 'SHELXS97 (Sheldrick, 1997a)'
_diffrn_ambient_temperature 293(2)
_diffrn_detector_area_resol_mean 0
_diffrn_measured_fraction_theta_full 0.992
_diffrn_measured_fraction_theta_max 0.992
_diffrn_measurement_device_type 'Bruker SMART'
_diffrn_measurement_method '\f and \w'
_diffrn_radiation_monochromator graphite
_diffrn_radiation_source 'fine-focus sealed tube'
_diffrn_radiation_type MoK\a
_diffrn_radiation_wavelength 0.71073
_diffrn_reflns_av_R_equivalents 0.0146
_diffrn_reflns_av_sigmaI/netI 0.0205
_diffrn_reflns_limit_h_max 7
_diffrn_reflns_limit_h_min -8
_diffrn_reflns_limit_k_max 13
_diffrn_reflns_limit_k_min -13
_diffrn_reflns_limit_l_max 16
_diffrn_reflns_limit_l_min -19
_diffrn_reflns_number 7016
_diffrn_reflns_theta_full 25.00
_diffrn_reflns_theta_max 25.00
_diffrn_reflns_theta_min 2.10
_diffrn_standards_decay_% 0
_diffrn_standards_interval_count 0
_diffrn_standards_interval_time 0
_diffrn_standards_number 0
_exptl_absorpt_coefficient_mu 0.241
_exptl_absorpt_correction_T_max 0.9647
_exptl_absorpt_correction_T_min 0.9012
_exptl_absorpt_correction_type multi-scan
_exptl_absorpt_process_details '(SADABS; Sheldrick, 1996)'
_exptl_crystal_colour colourless
_exptl_crystal_density_diffrn 1.396
_exptl_crystal_density_method 'not measured'
_exptl_crystal_description block
_exptl_crystal_F_000 600
_exptl_crystal_size_max 0.44
_exptl_crystal_size_mid 0.26
_exptl_crystal_size_min 0.15
_refine_diff_density_max 0.457
_refine_diff_density_min -0.323
_refine_ls_extinction_method none
_refine_ls_goodness_of_fit_ref 0.999
_refine_ls_hydrogen_treatment mixed
_refine_ls_matrix_type full
_refine_ls_number_parameters 369
_refine_ls_number_reflns 4781
_refine_ls_number_restraints 1
_refine_ls_restrained_S_all 0.999
_refine_ls_R_factor_all 0.0454
_refine_ls_R_factor_gt 0.0408
_refine_ls_shift/su_max 0.001
_refine_ls_shift/su_mean 0.000
_refine_ls_structure_factor_coef Fsqd
_refine_ls_weighting_details 'calc w=1/[\s^2^(Fo^2^)+(0.1P)^2^+0.33P] where P=(Fo^2^+2Fc^2^)/3'
_refine_ls_weighting_scheme calc
_refine_ls_wR_factor_gt 0.1305
_refine_ls_wR_factor_ref 0.1379
_reflns_number_gt 4241
_reflns_number_total 4781
_reflns_threshold_expression I>2\s(I)
_cod_data_source_file gk2025.cif
_cod_data_source_block I
_cod_depositor_comments
;
The following automatic conversions were performed:

'_chemical_melting_point' value '505--506' was changed to '505.5(5)'
- the average value was taken and precision was estimated.

Automatic conversion script
Id: cif_fix_values 1646 2011-03-28 12:23:43Z adriana 

The following automatic conversions were performed:

'_chemical_melting_point' value '505--506' was changed to '505.5(5)'
- the average value was taken and precision was estimated.

Automatic conversion script
Id: cif_fix_values 1715 2011-07-08 13:25:40Z adriana 
;
_cod_database_code 2210616
_cod_database_fobs_code 2210616

loop_
_symmetry_equiv_pos_as_xyz
'x, y, z'
'-x, -y, -z'

loop_
_atom_site_type_symbol
_atom_site_label
_atom_site_fract_x
_atom_site_fract_y
_atom_site_fract_z
_atom_site_U_iso_or_equiv
_atom_site_adp_type
_atom_site_calc_flag
_atom_site_refinement_flags
_atom_site_occupancy
S S1 0.55459(8) 0.14652(5) 0.27334(3) 0.05210(18) Uani d . 1
S S2 -0.33404(7) 0.83235(5) 0.21883(3) 0.05425(18) Uani d U 1
O O1 0.84410(19) 0.67506(12) 0.01799(7) 0.0458(3) Uani d . 1
N N1 1.1190(2) 0.77074(13) 0.06276(8) 0.0371(3) Uani d . 1
O O2 0.5681(2) 0.35000(11) 0.18582(7) 0.0459(3) Uani d . 1
C C9 1.0421(2) 0.80514(14) -0.01226(10) 0.0330(4) Uani d . 1
C C1 0.8913(3) 0.75818(15) -0.03658(10) 0.0375(4) Uani d . 1
N N3 0.7331(2) 0.31973(15) 0.29372(10) 0.0467(4) Uani d . 1
C C5 1.1090(3) 0.88573(16) -0.06753(11) 0.0398(4) Uani d . 1
C C2 0.8089(3) 0.79501(18) -0.11063(11) 0.0478(5) Uani d . 1
H H2 0.7090 0.7656 -0.1260 0.057 Uiso calc R 1
C C14 0.6235(2) 0.27125(16) 0.25322(10) 0.0391(4) Uani d . 1
C C8 1.2593(3) 0.81476(17) 0.08259(12) 0.0451(4) Uani d . 1
H H8 1.3093 0.7935 0.1342 0.054 Uiso calc R 1
C C3 0.8751(3) 0.8773(2) -0.16368(11) 0.0535(5) Uani d . 1
H H3 0.8173 0.9018 -0.2137 0.064 Uiso calc R 1
C C13 0.6477(3) 0.44360(17) 0.19297(12) 0.0458(4) Uani d . 1
C C4 1.0208(3) 0.92131(19) -0.14351(11) 0.0500(5) Uani d . 1
H H4 1.0630 0.9750 -0.1797 0.060 Uiso calc R 1
N N2 0.7507(3) 0.42893(16) 0.25624(10) 0.0545(4) Uani d . 1
C C10 0.7262(3) 0.60521(19) -0.01062(12) 0.0490(5) Uani d . 1
H H10A 0.7738 0.5746 -0.0606 0.059 Uiso calc R 1
H H10B 0.5981 0.6543 -0.0197 0.059 Uiso calc R 1
C C12 0.6187(3) 0.54200(17) 0.12697(12) 0.0490(5) Uani d . 1
H H12A 0.6575 0.6095 0.1449 0.059 Uiso calc R 1
H H12B 0.4855 0.5688 0.1130 0.059 Uiso calc R 1
C C7 1.3381(3) 0.8913(2) 0.03132(13) 0.0556(5) Uani d . 1
H H7 1.4408 0.9170 0.0479 0.067 Uiso calc R 1
C C11 0.7300(3) 0.50193(17) 0.05346(12) 0.0484(5) Uani d . 1
H H11A 0.6785 0.4425 0.0311 0.058 Uiso calc R 1
H H11B 0.8600 0.4639 0.0693 0.058 Uiso calc R 1
C C6 1.2619(3) 0.92742(19) -0.04320(13) 0.0533(5) Uani d . 1
H H6 1.3108 0.9795 -0.0780 0.064 Uiso calc R 1
O O4 -0.12193(17) 0.66246(11) 0.32209(7) 0.0420(3) Uani d . 1
N N4 0.9454(2) 0.21820(14) 0.43023(9) 0.0417(4) Uani d . 1
C C23 0.8867(3) 0.19785(15) 0.50633(10) 0.0364(4) Uani d . 1
O O3 0.5918(2) 0.32132(13) 0.46437(8) 0.0539(4) Uani d . 1
N N6 0.0014(2) 0.66991(15) 0.20540(10) 0.0452(4) Uani d . 1
C C28 -0.1483(3) 0.72059(16) 0.24633(11) 0.0405(4) Uani d U 1
C C15 0.6960(3) 0.25025(16) 0.52624(10) 0.0406(4) Uani d . 1
C C19 1.0095(3) 0.12336(16) 0.56618(11) 0.0406(4) Uani d . 1
N N5 0.1302(2) 0.58192(15) 0.25324(10) 0.0479(4) Uani d . 1
C C26 0.1172(3) 0.50825(18) 0.39798(11) 0.0462(4) Uani d . 1
H H26A 0.0404 0.4519 0.4107 0.055 Uiso calc R 1
H H26B 0.1028 0.5606 0.4406 0.055 Uiso calc R 1
C C27 0.0480(3) 0.58187(16) 0.32131(11) 0.0413(4) Uani d . 1
C C24 0.3973(3) 0.37590(18) 0.47573(12) 0.0464(4) Uani d . 1
H H24A 0.3824 0.4332 0.5153 0.056 Uiso calc R 1
H H24B 0.3304 0.3156 0.4935 0.056 Uiso calc R 1
C C22 1.1205(3) 0.16772(19) 0.41242(12) 0.0489(5) Uani d . 1
H H22 1.1596 0.1819 0.3603 0.059 Uiso calc R 1
C C18 0.9403(3) 0.10391(19) 0.64383(12) 0.0508(5) Uani d . 1
H H18 1.0203 0.0564 0.6837 0.061 Uiso calc R 1
C C20 1.1966(3) 0.07211(19) 0.54403(13) 0.0519(5) Uani d . 1
H H20 1.2819 0.0237 0.5817 0.062 Uiso calc R 1
C C16 0.6326(3) 0.22828(19) 0.60181(12) 0.0496(5) Uani d . 1
H H16 0.5078 0.2619 0.6146 0.060 Uiso calc R 1
C C25 0.3228(3) 0.43909(19) 0.39430(12) 0.0489(5) Uani d . 1
H H25A 0.3982 0.4942 0.3757 0.059 Uiso calc R 1
H H25B 0.3351 0.3799 0.3562 0.059 Uiso calc R 1
C C17 0.7585(3) 0.1540(2) 0.66040(12) 0.0555(5) Uani d . 1
H H17 0.7146 0.1394 0.7117 0.067 Uiso calc R 1
C C21 1.2525(3) 0.0934(2) 0.46777(13) 0.0546(5) Uani d . 1
H H21 1.3754 0.0595 0.4525 0.066 Uiso calc R 1
H H1 0.797(3) 0.287(2) 0.3415(15) 0.061(7) Uiso d . 1
H H29 0.028(3) 0.6960(19) 0.1545(14) 0.053(6) Uiso d . 1

loop_
_atom_site_aniso_label
_atom_site_aniso_U_11
_atom_site_aniso_U_22
_atom_site_aniso_U_33
_atom_site_aniso_U_12
_atom_site_aniso_U_13
_atom_site_aniso_U_23
S1 0.0598(3) 0.0471(3) 0.0511(3) -0.0224(2) -0.0078(2) 0.0113(2)
S2 0.0482(3) 0.0499(3) 0.0574(3) -0.0031(2) -0.0050(2) 0.0057(2)
O1 0.0560(8) 0.0532(8) 0.0351(7) -0.0315(6) -0.0084(6) 0.0098(6)
N1 0.0405(8) 0.0374(8) 0.0326(8) -0.0104(6) -0.0039(6) 0.0024(6)
O2 0.0589(8) 0.0431(7) 0.0374(7) -0.0201(6) -0.0144(6) 0.0089(5)
C9 0.0364(8) 0.0320(8) 0.0290(8) -0.0072(7) 0.0007(6) 0.0002(6)
C1 0.0447(10) 0.0375(9) 0.0314(9) -0.0147(7) -0.0020(7) 0.0040(7)
N3 0.0565(10) 0.0517(9) 0.0339(8) -0.0216(8) -0.0113(7) 0.0081(7)
C5 0.0437(10) 0.0387(9) 0.0372(9) -0.0136(8) 0.0024(7) 0.0027(7)
C2 0.0549(11) 0.0547(11) 0.0375(10) -0.0239(9) -0.0112(8) 0.0059(8)
C14 0.0405(9) 0.0421(9) 0.0324(9) -0.0086(7) -0.0036(7) 0.0040(7)
C8 0.0447(10) 0.0473(10) 0.0425(10) -0.0113(8) -0.0108(8) -0.0001(8)
C3 0.0697(14) 0.0617(12) 0.0307(9) -0.0254(11) -0.0115(9) 0.0118(8)
C13 0.0551(11) 0.0436(10) 0.0413(10) -0.0188(9) -0.0034(9) 0.0002(8)
C4 0.0645(13) 0.0534(11) 0.0340(10) -0.0247(10) 0.0008(9) 0.0111(8)
N2 0.0705(12) 0.0561(10) 0.0435(9) -0.0319(9) -0.0116(8) 0.0061(8)
C10 0.0544(11) 0.0561(11) 0.0435(10) -0.0300(10) -0.0065(9) 0.0042(9)
C12 0.0557(11) 0.0409(10) 0.0496(11) -0.0130(9) -0.0061(9) 0.0015(8)
C7 0.0508(12) 0.0632(13) 0.0597(13) -0.0302(10) -0.0094(10) 0.0031(10)
C11 0.0510(11) 0.0435(10) 0.0543(12) -0.0205(9) 0.0006(9) -0.0001(9)
C6 0.0538(12) 0.0568(12) 0.0548(12) -0.0287(10) 0.0027(9) 0.0059(9)
O4 0.0412(7) 0.0460(7) 0.0356(7) -0.0082(6) -0.0020(5) 0.0033(5)
N4 0.0461(9) 0.0449(8) 0.0335(8) -0.0129(7) -0.0065(6) 0.0037(6)
C23 0.0431(9) 0.0332(8) 0.0327(9) -0.0107(7) -0.0086(7) 0.0016(7)
O3 0.0472(8) 0.0618(9) 0.0393(7) 0.0047(7) -0.0086(6) 0.0119(6)
N6 0.0421(9) 0.0529(9) 0.0347(8) -0.0061(7) -0.0042(7) 0.0083(7)
C28 0.0441(10) 0.0437(10) 0.0357(9) -0.0173(8) -0.0041(7) 0.0023(7)
C15 0.0453(10) 0.0388(9) 0.0338(9) -0.0055(8) -0.0107(7) 0.0039(7)
C19 0.0439(10) 0.0389(9) 0.0378(9) -0.0101(8) -0.0125(8) 0.0028(7)
N5 0.0406(8) 0.0531(9) 0.0433(9) -0.0045(7) -0.0052(7) 0.0081(7)
C26 0.0464(10) 0.0487(10) 0.0384(10) -0.0063(8) -0.0045(8) 0.0057(8)
C27 0.0422(10) 0.0431(10) 0.0381(10) -0.0120(8) -0.0031(8) 0.0024(8)
C24 0.0417(10) 0.0454(10) 0.0472(11) -0.0052(8) -0.0074(8) 0.0048(8)
C22 0.0490(11) 0.0582(12) 0.0398(10) -0.0161(9) 0.0006(8) 0.0003(9)
C18 0.0552(12) 0.0573(12) 0.0346(10) -0.0101(9) -0.0135(8) 0.0121(8)
C20 0.0433(10) 0.0538(12) 0.0534(12) -0.0067(9) -0.0142(9) 0.0072(9)
C16 0.0468(11) 0.0565(12) 0.0390(10) -0.0031(9) -0.0022(8) 0.0006(8)
C25 0.0458(11) 0.0512(11) 0.0435(11) -0.0041(9) -0.0060(8) 0.0048(8)
C17 0.0624(13) 0.0670(13) 0.0317(10) -0.0107(10) -0.0026(9) 0.0072(9)
C21 0.0399(10) 0.0629(13) 0.0557(13) -0.0063(9) -0.0033(9) 0.0024(10)

loop_
_atom_type_symbol
_atom_type_description
_atom_type_scat_dispersion_real
_atom_type_scat_dispersion_imag
_atom_type_scat_source
C C 0.0033 0.0016 'International Tables Vol C Tables 4.2.6.8 and 6.1.1.4'
H H 0.0000 0.0000 'International Tables Vol C Tables 4.2.6.8 and 6.1.1.4'
N N 0.0061 0.0033 'International Tables Vol C Tables 4.2.6.8 and 6.1.1.4'
O O 0.0106 0.0060 'International Tables Vol C Tables 4.2.6.8 and 6.1.1.4'
S S 0.1246 0.1234 'International Tables Vol C Tables 4.2.6.8 and 6.1.1.4'

loop_
_geom_angle_atom_site_label_1
_geom_angle_atom_site_label_2
_geom_angle_atom_site_label_3
_geom_angle
C1 O1 C10 116.54(14)
C8 N1 C9 117.63(15)
C13 O2 C14 105.88(14)
N1 C9 C5 121.92(16)
N1 C9 C1 119.43(15)
C5 C9 C1 118.65(15)
O1 C1 C2 125.08(16)
O1 C1 C9 114.95(15)
C2 C1 C9 119.96(16)
C14 N3 N2 112.55(15)
C14 N3 H1 126.5(15)
N2 N3 H1 120.9(15)
C6 C5 C4 122.72(17)
C6 C5 C9 117.59(17)
C4 C5 C9 119.70(17)
C1 C2 C3 120.23(18)
C1 C2 H2 119.9
C3 C2 H2 119.9
N3 C14 O2 105.17(15)
N3 C14 S1 131.07(14)
O2 C14 S1 123.74(13)
N1 C8 C7 124.37(17)
N1 C8 H8 117.8
C7 C8 H8 117.8
C4 C3 C2 121.48(17)
C4 C3 H3 119.3
C2 C3 H3 119.3
N2 C13 O2 113.04(16)
N2 C13 C12 128.28(18)
O2 C13 C12 118.52(16)
C3 C4 C5 119.94(17)
C3 C4 H4 120.0
C5 C4 H4 120.0
C13 N2 N3 103.33(16)
O1 C10 C11 106.91(15)
O1 C10 H10A 110.3
C11 C10 H10A 110.3
O1 C10 H10B 110.3
C11 C10 H10B 110.3
H10A C10 H10B 108.6
C13 C12 C11 111.70(17)
C13 C12 H12A 109.3
C11 C12 H12A 109.3
C13 C12 H12B 109.3
C11 C12 H12B 109.3
H12A C12 H12B 107.9
C6 C7 C8 118.71(18)
C6 C7 H7 120.6
C8 C7 H7 120.6
C12 C11 C10 112.84(17)
C12 C11 H11A 109.0
C10 C11 H11A 109.0
C12 C11 H11B 109.0
C10 C11 H11B 109.0
H11A C11 H11B 107.8
C7 C6 C5 119.73(18)
C7 C6 H6 120.1
C5 C6 H6 120.1
C27 O4 C28 105.45(14)
C22 N4 C23 118.62(16)
N4 C23 C19 121.71(17)
N4 C23 C15 119.30(15)
C19 C23 C15 118.98(16)
C15 O3 C24 119.38(15)
C28 N6 N5 111.66(15)
C28 N6 H29 125.0(14)
N5 N6 H29 122.8(14)
N6 C28 O4 105.91(15)
N6 C28 S2 130.60(14)
O4 C28 S2 123.47(14)
O3 C15 C16 125.90(18)
O3 C15 C23 113.83(15)
C16 C15 C23 120.27(16)
C20 C19 C18 123.36(17)
C20 C19 C23 117.35(18)
C18 C19 C23 119.29(18)
C27 N5 N6 102.83(16)
C27 C26 C25 112.40(16)
C27 C26 H26A 109.1
C25 C26 H26A 109.1
C27 C26 H26B 109.1
C25 C26 H26B 109.1
H26A C26 H26B 107.9
N5 C27 O4 114.12(16)
N5 C27 C26 128.72(17)
O4 C27 C26 117.14(16)
O3 C24 C25 105.42(16)
O3 C24 H24A 110.7
C25 C24 H24A 110.7
O3 C24 H24B 110.7
C25 C24 H24B 110.7
H24A C24 H24B 108.8
N4 C22 C21 123.68(18)
N4 C22 H22 118.2
C21 C22 H22 118.2
C17 C18 C19 120.17(17)
C17 C18 H18 119.9
C19 C18 H18 119.9
C21 C20 C19 120.08(18)
C21 C20 H20 120.0
C19 C20 H20 120.0
C15 C16 C17 119.53(19)
C15 C16 H16 120.2
C17 C16 H16 120.2
C26 C25 C24 111.60(16)
C26 C25 H25A 109.3
C24 C25 H25A 109.3
C26 C25 H25B 109.3
C24 C25 H25B 109.3
H25A C25 H25B 108.0
C18 C17 C16 121.76(19)
C18 C17 H17 119.1
C16 C17 H17 119.1
C20 C21 C22 118.56(19)
C20 C21 H21 120.7
C22 C21 H21 120.7

loop_
_geom_bond_atom_site_label_1
_geom_bond_atom_site_label_2
_geom_bond_distance
_geom_bond_publ_flag
S1 C14 1.6467(19) y
S2 C28 1.6543(19) y
O1 C1 1.366(2) ?
O1 C10 1.438(2) ?
N1 C8 1.315(2) ?
N1 C9 1.366(2) ?
O2 C13 1.367(2) ?
O2 C14 1.375(2) ?
C9 C5 1.420(2) ?
C9 C1 1.428(2) ?
C1 C2 1.369(2) ?
N3 C14 1.318(2) ?
N3 N2 1.388(2) y
N3 H1 0.93(2) ?
C5 C6 1.405(3) ?
C5 C4 1.412(3) ?
C2 C3 1.409(3) ?
C2 H2 0.9300 ?
C8 C7 1.397(3) ?
C8 H8 0.9300 ?
C3 C4 1.352(3) ?
C3 H3 0.9300 ?
C13 N2 1.282(3) ?
C13 C12 1.483(3) ?
C4 H4 0.9300 ?
C10 C11 1.520(3) ?
C10 H10A 0.9700 ?
C10 H10B 0.9700 ?
C12 C11 1.517(3) ?
C12 H12A 0.9700 ?
C12 H12B 0.9700 ?
C7 C6 1.359(3) ?
C7 H7 0.9300 ?
C11 H11A 0.9700 ?
C11 H11B 0.9700 ?
C6 H6 0.9300 ?
O4 C27 1.353(2) ?
O4 C28 1.370(2) ?
N4 C22 1.312(3) ?
N4 C23 1.361(2) ?
C23 C19 1.420(2) ?
C23 C15 1.425(3) ?
O3 C15 1.366(2) ?
O3 C24 1.423(2) ?
N6 C28 1.325(3) ?
N6 N5 1.392(2) y
N6 H29 0.91(2) ?
C15 C16 1.368(3) ?
C19 C20 1.410(3) ?
C19 C18 1.411(3) ?
N5 C27 1.286(2) ?
C26 C27 1.489(2) ?
C26 C25 1.519(3) ?
C26 H26A 0.9700 ?
C26 H26B 0.9700 ?
C24 C25 1.522(3) ?
C24 H24A 0.9700 ?
C24 H24B 0.9700 ?
C22 C21 1.406(3) ?
C22 H22 0.9300 ?
C18 C17 1.348(3) ?
C18 H18 0.9300 ?
C20 C21 1.358(3) ?
C20 H20 0.9300 ?
C16 C17 1.417(3) ?
C16 H16 0.9300 ?
C25 H25A 0.9700 ?
C25 H25B 0.9700 ?
C17 H17 0.9300 ?
C21 H21 0.9300 ?

loop_
_geom_hbond_atom_site_label_D
_geom_hbond_atom_site_label_H
_geom_hbond_atom_site_label_A
_geom_hbond_site_symmetry_A
_geom_hbond_distance_DH
_geom_hbond_distance_HA
_geom_hbond_distance_DA
_geom_hbond_angle_DHA
_geom_hbond_publ_flag
N3 H1 N4 . 0.93(2) 1.84(2) 2.770(2) 174(2) y
N3 H1 O3 . 0.93(2) 2.54(2) 3.036(2) 113.6(17) y
N6 H29 N1 1_455 0.91(2) 1.89(2) 2.782(2) 165(2) y

loop_
_geom_torsion_atom_site_label_1
_geom_torsion_atom_site_label_2
_geom_torsion_atom_site_label_3
_geom_torsion_atom_site_label_4
_geom_torsion
_geom_torsion_publ_flag
C8 N1 C9 C5 -0.2(3) ?
C8 N1 C9 C1 179.16(16) ?
C10 O1 C1 C2 12.6(3) ?
C10 O1 C1 C9 -165.73(16) ?
N1 C9 C1 O1 -3.7(2) ?
C5 C9 C1 O1 175.68(15) ?
N1 C9 C1 C2 177.85(17) ?
C5 C9 C1 C2 -2.8(3) ?
N1 C9 C5 C6 1.6(3) ?
C1 C9 C5 C6 -177.81(17) ?
N1 C9 C5 C4 -178.09(16) ?
C1 C9 C5 C4 2.5(3) ?
O1 C1 C2 C3 -176.95(19) ?
C9 C1 C2 C3 1.3(3) ?
N2 N3 C14 O2 0.8(2) ?
N2 N3 C14 S1 -178.03(16) ?
C13 O2 C14 N3 -1.6(2) ?
C13 O2 C14 S1 177.34(14) ?
C9 N1 C8 C7 -2.0(3) ?
C1 C2 C3 C4 0.4(3) ?
C14 O2 C13 N2 2.0(2) ?
C14 O2 C13 C12 177.74(17) ?
C2 C3 C4 C5 -0.6(3) ?
C6 C5 C4 C3 179.5(2) ?
C9 C5 C4 C3 -0.9(3) ?
O2 C13 N2 N3 -1.5(2) ?
C12 C13 N2 N3 -176.7(2) ?
C14 N3 N2 C13 0.4(2) ?
C1 O1 C10 C11 167.30(16) ?
N2 C13 C12 C11 103.3(3) ?
O2 C13 C12 C11 -71.7(2) y
N1 C8 C7 C6 2.7(3) ?
C13 C12 C11 C10 -171.58(16) y
O1 C10 C11 C12 72.6(2) y
C8 C7 C6 C5 -1.1(3) ?
C4 C5 C6 C7 178.8(2) ?
C9 C5 C6 C7 -0.8(3) ?
C22 N4 C23 C19 -0.3(3) ?
C22 N4 C23 C15 -178.87(17) ?
N5 N6 C28 O4 -2.1(2) ?
N5 N6 C28 S2 176.81(15) ?
C27 O4 C28 N6 1.71(19) ?
C27 O4 C28 S2 -177.28(14) ?
C24 O3 C15 C16 -2.5(3) ?
C24 O3 C15 C23 177.99(16) ?
N4 C23 C15 O3 -2.3(2) ?
C19 C23 C15 O3 179.17(16) ?
N4 C23 C15 C16 178.20(18) ?
C19 C23 C15 C16 -0.4(3) ?
N4 C23 C19 C20 0.8(3) ?
C15 C23 C19 C20 179.36(16) ?
N4 C23 C19 C18 -179.03(17) ?
C15 C23 C19 C18 -0.5(3) ?
C28 N6 N5 C27 1.6(2) ?
N6 N5 C27 O4 -0.4(2) ?
N6 N5 C27 C26 -178.67(19) ?
C28 O4 C27 N5 -0.8(2) ?
C28 O4 C27 C26 177.66(16) ?
C25 C26 C27 N5 9.2(3) ?
C25 C26 C27 O4 -168.98(17) y
C15 O3 C24 C25 -175.60(17) ?
C23 N4 C22 C21 -0.1(3) ?
C20 C19 C18 C17 -178.7(2) ?
C23 C19 C18 C17 1.1(3) ?
C18 C19 C20 C21 179.0(2) ?
C23 C19 C20 C21 -0.9(3) ?
O3 C15 C16 C17 -178.9(2) ?
C23 C15 C16 C17 0.6(3) ?
C27 C26 C25 C24 173.48(17) y
O3 C24 C25 C26 -176.73(17) y
C19 C18 C17 C16 -0.9(3) ?
C15 C16 C17 C18 0.0(3) ?
C19 C20 C21 C22 0.5(3) ?
N4 C22 C21 C20 0.0(3) ?

loop_
_cod_related_entry_id
_cod_related_entry_database
_cod_related_entry_code
1 ChemSpider 24736224
